data_4503225
loop_
_publ_author_name
'Stephenson, Maria D.'
'Prior, Timothy J.'
'Hardie, Michaele J.'

_publ_section_title
;
 New Network Structures from Cu(II) Complexes of Chelating Ligands with
 Appended Hydrogen Bonding Sites
;
_journal_issue 2
_journal_name_full 'Crystal Growth &amp; Design'
_journal_page_first 643
_journal_paper_doi 10.1021/cg700820d
_journal_volume 8
_journal_year 2008
_chemical_formula_sum 'C10 H10 Cu N6 O6'
_chemical_formula_weight 373.78
_chemical_name_systematic
; 
 [{2,2'-bipyridine-4,4'-diamine}di(nitro)copper(II)]
;
_space_group_IT_number 60
_symmetry_cell_setting orthorhombic
_symmetry_space_group_name_Hall '-P 2n 2ab'
_symmetry_space_group_name_H-M 'P b c n'
_atom_sites_solution_hydrogens geom
_atom_sites_solution_primary direct
_atom_sites_solution_secondary difmap
_audit_creation_method SHELXL-97
_cell_angle_alpha 90.00
_cell_angle_beta 90.00
_cell_angle_gamma 90.00
_cell_formula_units_Z 4
_cell_length_a 14.7440(12)
_cell_length_b 8.9510(7)
_cell_length_c 10.0648(8)
_cell_measurement_temperature 150(2)
_cell_volume 1328.29(18)
_computing_cell_refinement 'APEXII (Bruker, 2004)'
_computing_data_collection 'APEXII (Bruker, 2004)'
_computing_data_reduction 'APEXII (Bruker, 2004)'
_computing_molecular_graphics 'XSeed (Barbour, 2001)'
_computing_structure_refinement 'SHELXL-97 (Sheldrick, 1997)'
_computing_structure_solution 'SHELXS-97 (Sheldrick, 1990)'
_diffrn_ambient_temperature 150(2)
_diffrn_detector_type 'APEXII CCD'
_diffrn_measured_fraction_theta_full 0.977
_diffrn_measured_fraction_theta_max 0.977
_diffrn_measurement_device_type 'Bruker D8 diffractometer'
_diffrn_measurement_method '\w rotation with narrow frames'
_diffrn_radiation_monochromator 'silicon 111'
_diffrn_radiation_source 'Daresbury SRS, Station 16.2SMX'
_diffrn_radiation_type synchrotron
_diffrn_radiation_wavelength 0.84640
_diffrn_reflns_av_R_equivalents 0.0585
_diffrn_reflns_av_sigmaI/netI 0.0392
_diffrn_reflns_limit_h_max 18
_diffrn_reflns_limit_h_min -18
_diffrn_reflns_limit_k_max 11
_diffrn_reflns_limit_k_min -10
_diffrn_reflns_limit_l_max 12
_diffrn_reflns_limit_l_min -12
_diffrn_reflns_number 9038
_diffrn_reflns_theta_full 33.03
_diffrn_reflns_theta_max 33.03
_diffrn_reflns_theta_min 3.98
_exptl_absorpt_coefficient_mu 1.691
_exptl_absorpt_correction_T_max 0.9202
_exptl_absorpt_correction_T_min 0.8491
_exptl_absorpt_correction_type multi-scan
_exptl_absorpt_process_details SADABS
_exptl_crystal_colour green
_exptl_crystal_density_diffrn 1.869
_exptl_crystal_density_method 'not measured'
_exptl_crystal_description needle
_exptl_crystal_F_000 756
_exptl_crystal_size_max 0.10
_exptl_crystal_size_mid 0.05
_exptl_crystal_size_min 0.05
_refine_diff_density_max 0.901
_refine_diff_density_min -0.545
_refine_diff_density_rms 0.088
_refine_ls_extinction_method none
_refine_ls_goodness_of_fit_ref 1.022
_refine_ls_hydrogen_treatment mixed
_refine_ls_matrix_type full
_refine_ls_number_parameters 113
_refine_ls_number_reflns 1456
_refine_ls_number_restraints 0
_refine_ls_restrained_S_all 1.022
_refine_ls_R_factor_all 0.0506
_refine_ls_R_factor_gt 0.0389
_refine_ls_shift/su_max 0.000
_refine_ls_shift/su_mean 0.000
_refine_ls_structure_factor_coef Fsqd
_refine_ls_weighting_details 'calc w=1/[\s^2^(Fo^2^)+(0.0491P)^2^+1.1620P] where P=(Fo^2^+2Fc^2^)/3'
_refine_ls_weighting_scheme calc
_refine_ls_wR_factor_gt 0.0939
_refine_ls_wR_factor_ref 0.0998
_reflns_number_gt 1167
_reflns_number_total 1456
_reflns_threshold_expression >2sigma(I)
_cod_data_source_file cg700820d-file001.cif
_cod_data_source_block complex5
_cod_depositor_comments
;
The following automatic conversions were performed:

'_symmetry_cell_setting' value 'Orthorhombic' changed to
'orthorhombic' according to
/home/saulius/struct/CIF-dictionaries/cif_core.dic dictionary named
'cif_core.dic' version 2.4.1 from 2010-06-29.

Automatic conversion script
Id: cif_fix_values 1715 2011-07-08 13:25:40Z adriana 
;
_cod_original_sg_symbol_H-M Pbcn
_cod_database_code 4503225

loop_
_symmetry_equiv_pos_as_xyz
'x, y, z'
'-x+1/2, -y+1/2, z+1/2'
'x+1/2, -y+1/2, -z'
'-x, y, -z+1/2'
'-x, -y, -z'
'x-1/2, y-1/2, -z-1/2'
'-x-1/2, y-1/2, z'
'x, -y, z-1/2'

loop_
_atom_site_label
_atom_site_type_symbol
_atom_site_fract_x
_atom_site_fract_y
_atom_site_fract_z
_atom_site_U_iso_or_equiv
_atom_site_adp_type
_atom_site_occupancy
_atom_site_symmetry_multiplicity
_atom_site_calc_flag
_atom_site_refinement_flags
Cu1 Cu 0.5000 0.12088(5) 0.7500 0.01809(18) Uani 1 2 d S
N1 N 0.44493(15) 0.2847(2) 0.8492(2) 0.0172(5) Uani 1 1 d .
C5 C 0.35026(19) 0.3948(3) 1.0159(3) 0.0205(6) Uani 1 1 d .
H5 H 0.3111 0.3816 1.0899 0.025 Uiso 1 1 calc R
C3 C 0.43066(18) 0.5509(3) 0.8607(3) 0.0166(6) Uani 1 1 d .
H3 H 0.4459 0.6463 0.8258 0.020 Uiso 1 1 calc R
C4 C 0.37079(18) 0.5388(3) 0.9697(3) 0.0186(6) Uani 1 1 d .
C2 C 0.46678(17) 0.4237(3) 0.8054(3) 0.0154(6) Uani 1 1 d .
C6 C 0.38709(18) 0.2741(3) 0.9535(3) 0.0199(6) Uani 1 1 d .
H6 H 0.3714 0.1773 0.9847 0.024 Uiso 1 1 calc R
N2 N 0.33753(18) 0.6607(3) 1.0303(3) 0.0260(6) Uani 1 1 d .
N10 N 0.64228(16) -0.0560(3) 0.7500(2) 0.0187(5) Uani 1 1 d .
O1 O 0.57614(14) -0.0412(2) 0.6667(2) 0.0230(5) Uani 1 1 d .
O3 O 0.70082(15) -0.1500(2) 0.7294(2) 0.0289(5) Uani 1 1 d .
O2 O 0.64191(14) 0.0272(2) 0.8491(2) 0.0263(5) Uani 1 1 d .
H2A H 0.301(2) 0.651(4) 1.100(3) 0.031(9) Uiso 1 1 d .
H2B H 0.346(2) 0.745(4) 0.993(4) 0.037(10) Uiso 1 1 d .

loop_
_atom_site_aniso_label
_atom_site_aniso_U_11
_atom_site_aniso_U_22
_atom_site_aniso_U_33
_atom_site_aniso_U_23
_atom_site_aniso_U_13
_atom_site_aniso_U_12
Cu1 0.0205(3) 0.0128(3) 0.0210(3) 0.000 0.00074(19) 0.000
N1 0.0156(11) 0.0156(12) 0.0204(12) -0.0007(9) 0.0018(9) -0.0035(9)
C5 0.0149(14) 0.0259(15) 0.0206(15) -0.0019(12) 0.0007(11) -0.0025(11)
C3 0.0150(13) 0.0150(13) 0.0197(14) 0.0018(11) -0.0019(10) 0.0003(10)
C4 0.0137(13) 0.0217(14) 0.0204(14) -0.0010(11) -0.0029(11) 0.0029(11)
C2 0.0107(13) 0.0165(13) 0.0191(14) 0.0007(11) -0.0028(11) -0.0011(10)
C6 0.0184(14) 0.0206(14) 0.0206(15) 0.0019(11) 0.0017(11) -0.0061(11)
N2 0.0306(15) 0.0221(14) 0.0252(15) 0.0001(11) 0.0092(12) 0.0044(11)
N10 0.0204(13) 0.0161(12) 0.0197(12) 0.0013(9) 0.0012(9) -0.0019(10)
O1 0.0271(11) 0.0188(10) 0.0232(11) -0.0023(8) -0.0037(9) 0.0012(9)
O3 0.0242(12) 0.0249(11) 0.0376(13) -0.0051(9) 0.0042(9) 0.0090(9)
O2 0.0336(12) 0.0217(11) 0.0235(11) -0.0062(9) -0.0037(9) 0.0014(9)

loop_
_atom_type_symbol
_atom_type_description
_atom_type_scat_dispersion_real
_atom_type_scat_dispersion_imag
_atom_type_scat_source
C C 0.0033 0.0016 'International Tables Vol C Tables 4.2.6.8 and 6.1.1.4'
H H 0.0000 0.0000 'International Tables Vol C Tables 4.2.6.8 and 6.1.1.4'
N N 0.0061 0.0033 'International Tables Vol C Tables 4.2.6.8 and 6.1.1.4'
O O 0.0106 0.0060 'International Tables Vol C Tables 4.2.6.8 and 6.1.1.4'
Cu Cu 0.3201 1.2651 'International Tables Vol C Tables 4.2.6.8 and 6.1.1.4'

loop_
_geom_angle_atom_site_label_1
_geom_angle_atom_site_label_2
_geom_angle_atom_site_label_3
_geom_angle
_geom_angle_site_symmetry_1
_geom_angle_site_symmetry_3
N1 Cu1 N1 82.57(13) . 4_656
N1 Cu1 O1 95.51(9) . 4_656
N1 Cu1 O1 170.07(8) 4_656 4_656
N1 Cu1 O1 170.07(8) . .
N1 Cu1 O1 95.51(9) 4_656 .
O1 Cu1 O1 88.01(11) 4_656 .
C6 N1 C2 117.7(2) . .
C6 N1 Cu1 127.28(19) . .
C2 N1 Cu1 115.02(18) . .
C6 C5 C4 119.3(3) . .
C2 C3 C4 119.6(3) . .
N2 C4 C5 121.1(3) . .
N2 C4 C3 121.2(3) . .
C5 C4 C3 117.6(3) . .
N1 C2 C3 122.3(2) . .
N1 C2 C2 113.61(15) . 4_656
C3 C2 C2 124.06(16) . 4_656
N1 C6 C5 123.5(3) . .
O3 N10 O2 123.4(2) . .
O3 N10 O1 119.5(2) . .
O2 N10 O1 117.1(2) . .
N10 O1 Cu1 102.93(15) . .

loop_
_geom_bond_atom_site_label_1
_geom_bond_atom_site_label_2
_geom_bond_distance
_geom_bond_site_symmetry_2
Cu1 N1 1.951(2) .
Cu1 N1 1.951(2) 4_656
Cu1 O1 2.017(2) 4_656
Cu1 O1 2.017(2) .
N1 C6 1.355(3) .
N1 C2 1.359(3) .
C5 C6 1.363(4) .
C5 C4 1.403(4) .
C3 C2 1.375(4) .
C3 C4 1.412(4) .
C4 N2 1.343(4) .
C2 C2 1.484(5) 4_656
N10 O3 1.223(3) .
N10 O2 1.245(3) .
N10 O1 1.293(3) .
